data_4350007
loop_
_publ_author_name
'He, Minghui'
'Xu, Tingting'
'Jiang, Zhenzhen'
'Yang, Luyao'
'Zou, Ying'
'Xia, Fengjie'
'Wang, Xia'
'Wang, Xiaojuan'
'He, Yabing'

_publ_section_title
;
 Incorporation of bifunctional aminopyridine into an NbO-type MOF for the
 markedly enhanced adsorption of CO2 and C2H2 over CH4
;
_journal_issue 5
_journal_name_full 'Inorganic Chemistry Frontiers'
_journal_page_first 1177
_journal_paper_doi 10.1039/C9QI00195F
_journal_volume 6
_journal_year 2019
_chemical_formula_sum 'C21 H14 Cu2 N2 O10'
_chemical_formula_weight 581.42
_space_group_crystal_system trigonal
_space_group_IT_number 166
_space_group_name_Hall '-R 3 2"'
_space_group_name_H-M_alt 'R -3 m :H'
_atom_sites_solution_hydrogens mixed
_audit_creation_method SHELXL-2014/7
_cell_angle_alpha 90
_cell_angle_beta 90
_cell_angle_gamma 120
_cell_formula_units_Z 9
_cell_length_a 18.7125(10)
_cell_length_b 18.7125(10)
_cell_length_c 38.299(3)
_cell_measurement_reflns_used 34905
_cell_measurement_temperature 150(2)
_cell_measurement_theta_max 27
_cell_measurement_theta_min 2
_cell_volume 11614.0(13)
_computing_cell_refinement 'Bruker SMART'
_computing_data_collection 'Bruker SMART'
_computing_data_reduction 'Bruker SAINT'
_computing_molecular_graphics 'Bruker SHELXTL'
_computing_publication_material 'Bruker SHELXTL'
_computing_structure_refinement 'SHELXL-2014/7 (Sheldrick, 2014)'
_computing_structure_solution 'SHELXL-2014/7 (Sheldrick, 2014)'
_diffrn_ambient_temperature 150(2)
_diffrn_measured_fraction_theta_full 0.999
_diffrn_measured_fraction_theta_max 0.997
_diffrn_measurement_device_type 'Bruker D8 VENTURE PHOTON II'
_diffrn_measurement_method 'omega scans'
_diffrn_radiation_type MoK\a
_diffrn_radiation_wavelength 0.71073
_diffrn_reflns_av_R_equivalents 0.0314
_diffrn_reflns_av_unetI/netI 0.0157
_diffrn_reflns_Laue_measured_fraction_full 0.999
_diffrn_reflns_Laue_measured_fraction_max 0.997
_diffrn_reflns_limit_h_max 24
_diffrn_reflns_limit_h_min -23
_diffrn_reflns_limit_k_max 24
_diffrn_reflns_limit_k_min -22
_diffrn_reflns_limit_l_max 49
_diffrn_reflns_limit_l_min -46
_diffrn_reflns_number 35108
_diffrn_reflns_point_group_measured_fraction_full 0.999
_diffrn_reflns_point_group_measured_fraction_max 0.997
_diffrn_reflns_theta_full 25.242
_diffrn_reflns_theta_max 27.402
_diffrn_reflns_theta_min 2.177
_exptl_absorpt_coefficient_mu 0.850
_exptl_absorpt_correction_T_max 0.919
_exptl_absorpt_correction_T_min 0.894
_exptl_absorpt_correction_type empirical
_exptl_crystal_colour blue
_exptl_crystal_density_diffrn 0.748
_exptl_crystal_description block
_exptl_crystal_F_000 2628
_exptl_crystal_size_max 0.150
_exptl_crystal_size_mid 0.110
_exptl_crystal_size_min 0.100
_refine_diff_density_max 1.007
_refine_diff_density_min -0.344
_refine_diff_density_rms 0.095
_refine_ls_extinction_method none
_refine_ls_goodness_of_fit_ref 1.016
_refine_ls_hydrogen_treatment constr
_refine_ls_matrix_type full
_refine_ls_number_parameters 106
_refine_ls_number_reflns 3213
_refine_ls_number_restraints 2
_refine_ls_restrained_S_all 1.016
_refine_ls_R_factor_all 0.0508
_refine_ls_R_factor_gt 0.0465
_refine_ls_shift/su_max 0.001
_refine_ls_shift/su_mean 0.000
_refine_ls_structure_factor_coef Fsqd
_refine_ls_weighting_details 'w=1/[\s^2^(Fo^2^)+(0.2000P)^2^] where P=(Fo^2^+2Fc^2^)/3'
_refine_ls_weighting_scheme calc
_refine_ls_wR_factor_gt 0.2030
_refine_ls_wR_factor_ref 0.2170
_reflns_Friedel_coverage 0.000
_reflns_number_gt 2882
_reflns_number_total 3213
_reflns_threshold_expression 'I > 2\s(I)'
_cod_data_source_file c9qi00195f3.cif
_cod_data_source_block ZJNU-98
_cod_original_cell_volume 11614.0(15)
_cod_database_code 4350007
_shelx_shelxl_version_number 2014/7
_shelx_space_group_comment
;
The symmetry employed for this shelxl refinement is uniquely defined
by the following loop, which should always be used as a source of
symmetry information in preference to the above space-group names.
They are only intended as comments.
;
_shelx_estimated_absorpt_t_min 0.883
_shelx_estimated_absorpt_t_max 0.920

loop_
_space_group_symop_operation_xyz
'x, y, z'
'-y, x-y, z'
'-x+y, -x, z'
'y, x, -z'
'-x, -x+y, -z'
'x-y, -y, -z'
'x+2/3, y+1/3, z+1/3'
'-y+2/3, x-y+1/3, z+1/3'
'-x+y+2/3, -x+1/3, z+1/3'
'y+2/3, x+1/3, -z+1/3'
'-x+2/3, -x+y+1/3, -z+1/3'
'x-y+2/3, -y+1/3, -z+1/3'
'x+1/3, y+2/3, z+2/3'
'-y+1/3, x-y+2/3, z+2/3'
'-x+y+1/3, -x+2/3, z+2/3'
'y+1/3, x+2/3, -z+2/3'
'-x+1/3, -x+y+2/3, -z+2/3'
'x-y+1/3, -y+2/3, -z+2/3'
'-x, -y, -z'
'y, -x+y, -z'
'x-y, x, -z'
'-y, -x, z'
'x, x-y, z'
'-x+y, y, z'
'-x+2/3, -y+1/3, -z+1/3'
'y+2/3, -x+y+1/3, -z+1/3'
'x-y+2/3, x+1/3, -z+1/3'
'-y+2/3, -x+1/3, z+1/3'
'x+2/3, x-y+1/3, z+1/3'
'-x+y+2/3, y+1/3, z+1/3'
'-x+1/3, -y+2/3, -z+2/3'
'y+1/3, -x+y+2/3, -z+2/3'
'x-y+1/3, x+2/3, -z+2/3'
'-y+1/3, -x+2/3, z+2/3'
'x+1/3, x-y+2/3, z+2/3'
'-x+y+1/3, y+2/3, z+2/3'

loop_
_atom_site_label
_atom_site_type_symbol
_atom_site_fract_x
_atom_site_fract_y
_atom_site_fract_z
_atom_site_U_iso_or_equiv
_atom_site_adp_type
_atom_site_occupancy
_atom_site_site_symmetry_order
_atom_site_calc_flag
_atom_site_refinement_flags_posn
_atom_site_refinement_flags_adp
_atom_site_refinement_flags_occupancy
_atom_site_disorder_assembly
_atom_site_disorder_group
Cu1 Cu 0.85681(2) 0.14319(2) 0.13797(2) 0.0267(2) Uani 1 2 d S T P . .
N1 N 0.5421(17) -0.0969(13) 0.0486(5) 0.085(6) Uani 0.125 1 d D . P A .
H1A H 0.5447 -0.0899 0.0714 0.103 Uiso 0.125 1 calc R U P . .
H1B H 0.5492 -0.1361 0.0394 0.103 Uiso 0.125 1 calc R U P . .
N1A N 0.4656(18) 0.1316(16) 0.0145(7) 0.085(6) Uani 0.125 1 d D . P A 2
H1AA H 0.4503 0.1490 -0.0038 0.103 Uiso 0.125 1 calc R U P A 2
H1AB H 0.4693 0.1541 0.0351 0.103 Uiso 0.125 1 calc R U P A 2
O1 O 0.74385(11) 0.10845(13) 0.12254(4) 0.0455(4) Uani 1 1 d . . . . .
O2 O 0.70466(11) 0.14889(12) 0.17079(5) 0.0431(4) Uani 1 1 d . . . . .
O1W O 0.89022(13) 0.10978(13) 0.08960(10) 0.0895(13) Uani 1 2 d S T P . .
H1WA H 0.8579 0.0609 0.0855 0.134 Uiso 1 1 d R U . . .
C1 C 0.69393(15) 0.11994(16) 0.14001(6) 0.0364(5) Uani 1 1 d . . . . .
C2 C 0.61305(15) 0.09804(16) 0.12296(7) 0.0406(6) Uani 1 1 d . . . . .
C3 C 0.55658(11) 0.1132(2) 0.13987(9) 0.0390(7) Uani 1 2 d S T P . .
H3A H 0.5696 0.1391 0.1629 0.047 Uiso 1 2 d R U P . .
C4 C 0.59862(17) 0.0682(2) 0.08859(8) 0.0538(7) Uani 1 1 d . . . . .
H4A H 0.6383 0.0593 0.0769 0.065 Uiso 1 1 calc R U . . .
C5 C 0.52571(16) 0.0514(3) 0.07139(12) 0.0630(15) Uani 1 2 d S T P . .
C6 C 0.5125(2) 0.0249(5) 0.03399(14) 0.082(2) Uani 1 2 d S T P A .
C7 C 0.5248(6) -0.0387(8) 0.0240(2) 0.107(4) Uani 0.375 1 d D . P . .
H7A H 0.5408 -0.0673 0.0412 0.128 Uiso 0.25 1 d R U P . .
C8 C 0.4862(5) 0.0615(7) 0.01056(19) 0.101(3) Uani 0.375 1 d D . P . .
H8A H 0.4666 0.0967 0.0193 0.121 Uiso 0.25 1 d R U P A .
N2 N 0.5248(6) -0.0387(8) 0.0240(2) 0.107(4) Uani 0.125 1 d . . P . .
N2A N 0.4862(5) 0.0615(7) 0.01056(19) 0.101(3) Uani 0.125 1 d . . P . .

loop_
_atom_site_aniso_label
_atom_site_aniso_U_11
_atom_site_aniso_U_22
_atom_site_aniso_U_33
_atom_site_aniso_U_23
_atom_site_aniso_U_13
_atom_site_aniso_U_12
Cu1 0.0348(3) 0.0348(3) 0.0216(3) -0.00093(5) 0.00093(5) 0.02562(18)
N1 0.108(13) 0.110(14) 0.060(10) -0.048(10) -0.041(10) 0.071(12)
N1A 0.108(13) 0.110(14) 0.060(10) -0.048(10) -0.041(10) 0.071(12)
O1 0.0424(9) 0.0689(11) 0.0405(9) -0.0132(8) -0.0094(7) 0.0393(9)
O2 0.0404(9) 0.0630(11) 0.0360(9) -0.0088(8) -0.0064(7) 0.0335(8)
O1W 0.0928(18) 0.0928(18) 0.074(2) -0.0320(11) 0.0320(11) 0.040(2)
C1 0.0366(11) 0.0446(11) 0.0368(11) -0.0017(9) -0.0026(9) 0.0268(10)
C2 0.0376(12) 0.0549(14) 0.0371(12) -0.0080(10) -0.0070(9) 0.0290(10)
C3 0.0373(11) 0.0471(18) 0.0360(16) -0.0046(13) -0.0023(6) 0.0235(9)
C4 0.0458(14) 0.084(2) 0.0456(14) -0.0226(14) -0.0097(11) 0.0433(15)
C5 0.0510(15) 0.110(4) 0.048(2) -0.036(2) -0.0179(11) 0.055(2)
C6 0.0620(16) 0.158(6) 0.057(3) -0.059(3) -0.0296(17) 0.079(3)
C7 0.090(5) 0.197(11) 0.078(5) -0.077(7) -0.039(5) 0.104(7)
C8 0.087(5) 0.186(10) 0.064(4) -0.071(6) -0.030(4) 0.095(7)
N2 0.090(5) 0.197(11) 0.078(5) -0.077(7) -0.039(5) 0.104(7)
N2A 0.087(5) 0.186(10) 0.064(4) -0.071(6) -0.030(4) 0.095(7)

loop_
_atom_type_symbol
_atom_type_description
_atom_type_scat_dispersion_real
_atom_type_scat_dispersion_imag
_atom_type_scat_source
C C 0.0033 0.0016 'International Tables Vol C Tables 4.2.6.8 and 6.1.1.4'
H H 0.0000 0.0000 'International Tables Vol C Tables 4.2.6.8 and 6.1.1.4'
Cu Cu 0.3201 1.2651 'International Tables Vol C Tables 4.2.6.8 and 6.1.1.4'
N N 0.0061 0.0033 'International Tables Vol C Tables 4.2.6.8 and 6.1.1.4'
O O 0.0106 0.0060 'International Tables Vol C Tables 4.2.6.8 and 6.1.1.4'

loop_
_geom_angle_atom_site_label_1
_geom_angle_atom_site_label_2
_geom_angle_atom_site_label_3
_geom_angle
_geom_angle_site_symmetry_1
_geom_angle_site_symmetry_3
O2 Cu1 O2 88.78(12) 25_655 10_545
O2 Cu1 O1 167.71(7) 25_655 .
O2 Cu1 O1 89.64(9) 10_545 .
O2 Cu1 O1 89.64(9) 25_655 22_665
O2 Cu1 O1 167.72(7) 10_545 22_665
O1 Cu1 O1 89.32(13) . 22_665
O2 Cu1 O1W 98.50(10) 25_655 .
O2 Cu1 O1W 98.50(10) 10_545 .
O1 Cu1 O1W 93.78(11) . .
O1 Cu1 O1W 93.78(11) 22_665 .
O2 Cu1 Cu1 84.61(5) 25_655 25_655
O2 Cu1 Cu1 84.61(5) 10_545 25_655
O1 Cu1 Cu1 83.11(5) . 25_655
O1 Cu1 Cu1 83.12(5) 22_665 25_655
O1W Cu1 Cu1 175.62(13) . 25_655
C7 N1 H1A 120.0 . .
C7 N1 H1B 120.0 . .
H1A N1 H1B 120.0 . .
C7 N1 H7A 13.3 . .
H1A N1 H7A 109.5 . .
H1B N1 H7A 129.8 . .
C8 N1A H1AA 120.0 . .
C8 N1A H1AB 120.0 . .
H1AA N1A H1AB 120.0 . .
C8 N1A H8A 23.7 . .
H1AA N1A H8A 136.9 . .
H1AB N1A H8A 100.6 . .
C1 O1 Cu1 123.63(16) . .
C1 O2 Cu1 121.82(15) . 25_655
Cu1 O1W H1WA 109.3 . .
O1 C1 O2 126.6(2) . .
O1 C1 C2 117.2(2) . .
O2 C1 C2 116.20(19) . .
C3 C2 C4 120.4(2) . .
C3 C2 C1 120.5(2) . .
C4 C2 C1 118.9(2) . .
C2 C3 C2 120.0(3) 24_655 .
C2 C3 H3A 120.0 24_655 .
C2 C3 H3A 119.8 . .
C5 C4 C2 120.1(3) . .
C5 C4 H4A 119.9 . .
C2 C4 H4A 119.9 . .
C4 C5 C4 118.9(4) 24_655 .
C4 C5 C6 120.37(19) 24_655 .
C4 C5 C6 120.37(19) . .
C7 C6 N2 73.8 . 24_655
C7 C6 C7 73.8(8) . 24_655
N2 C6 C7 0.0 24_655 24_655
C7 C6 N2A 77.0(6) . 24_655
N2 C6 N2A 120.7(6) 24_655 24_655
C7 C6 N2A 120.7(6) 24_655 24_655
C7 C6 C8 77.0(6) . 24_655
N2 C6 C8 120.7(6) 24_655 24_655
C7 C6 C8 120.7(6) 24_655 24_655
N2A C6 C8 0.0 24_655 24_655
C7 C6 C8 120.7(6) . .
N2 C6 C8 77.0(6) 24_655 .
C7 C6 C8 77.0(6) 24_655 .
N2A C6 C8 75.6 24_655 .
C8 C6 C8 75.6(8) 24_655 .
C7 C6 C5 118.8(6) . .
N2 C6 C5 118.8(6) 24_655 .
C7 C6 C5 118.8(6) 24_655 .
N2A C6 C5 120.5(5) 24_655 .
C8 C6 C5 120.5(5) 24_655 .
C8 C6 C5 120.5(5) . .
C6 C7 N2A 118.2(10) . 19_655
C6 C7 C8 118.2(10) . 19_655
N2A C7 C8 0.0 19_655 19_655
C6 C7 N2 53.1(4) . 24_655
N2A C7 N2 90.3(5) 19_655 24_655
C8 C7 N2 90.3(5) 19_655 24_655
C6 C7 C7 53.1(4) . 24_655
N2A C7 C7 90.3(5) 19_655 24_655
C8 C7 C7 90.3(5) 19_655 24_655
N2 C7 C7 0.0 24_655 24_655
C6 C7 N1 127.3(10) . .
N2A C7 N1 114.1(12) 19_655 .
C8 C7 N1 114.1(12) 19_655 .
N2 C7 N1 123.1(11) 24_655 .
C7 C7 N1 123.1(11) 24_655 .
C6 C7 N2A 51.1(6) . 24_655
N2A C7 N2A 88.0(10) 19_655 24_655
C8 C7 N2A 88.0(10) 19_655 24_655
N2 C7 N2A 90.2(4) 24_655 24_655
C7 C7 N2A 90.2(4) 24_655 24_655
N1 C7 N2A 137.8(11) . 24_655
C6 C7 C8 51.1(6) . 24_655
N2A C7 C8 88.0 19_655 24_655
C8 C7 C8 88.0(10) 19_655 24_655
N2 C7 C8 90.2(4) 24_655 24_655
C7 C7 C8 90.2(4) 24_655 24_655
N1 C7 C8 137.8(11) . 24_655
N2A C7 C8 0.0 24_655 24_655
C6 C7 H7A 120.6 . .
N2A C7 H7A 121.1 19_655 .
C8 C7 H7A 121.1 19_655 .
N2 C7 H7A 125.1 24_655 .
C7 C7 H7A 125.1 24_655 .
N1 C7 H7A 8.5 . .
N2A C7 H7A 130.3 24_655 .
C8 C7 H7A 130.3 24_655 .
N2 C8 C7 0.0 19_655 19_655
N2 C8 C6 121.0(9) 19_655 .
C7 C8 C6 121.0(9) 19_655 .
N2 C8 N1A 107.1(12) 19_655 .
C7 C8 N1A 107.1(12) 19_655 .
C6 C8 N1A 131.8(10) . .
N2 C8 N2 92.0(10) 19_655 24_655
C7 C8 N2 92.0(10) 19_655 24_655
C6 C8 N2 51.9(6) . 24_655
N1A C8 N2 132.3(14) . 24_655
N2 C8 C7 92.0 19_655 24_655
C7 C8 C7 92.0(10) 19_655 24_655
C6 C8 C7 51.9(6) . 24_655
N1A C8 C7 132.3(14) . 24_655
N2 C8 C7 0.0 24_655 24_655
N2 C8 N2A 89.7(5) 19_655 24_655
C7 C8 N2A 89.7(5) 19_655 24_655
C6 C8 N2A 52.2(4) . 24_655
N1A C8 N2A 132.2(11) . 24_655
N2 C8 N2A 89.8(4) 24_655 24_655
C7 C8 N2A 89.8(4) 24_655 24_655
N2 C8 C8 89.7(5) 19_655 24_655
C7 C8 C8 89.7(5) 19_655 24_655
C6 C8 C8 52.2(4) . 24_655
N1A C8 C8 132.2(11) . 24_655
N2 C8 C8 89.8(4) 24_655 24_655
C7 C8 C8 89.8(4) 24_655 24_655
N2A C8 C8 0.0 24_655 24_655
N2 C8 H8A 119.9 19_655 .
C7 C8 H8A 119.9 19_655 .
C6 C8 H8A 118.3 . .
N1A C8 H8A 16.7 . .
N2 C8 H8A 117.7 24_655 .
C7 C8 H8A 117.7 24_655 .
N2A C8 H8A 136.5 24_655 .
C8 C8 H8A 136.5 24_655 .

loop_
_geom_bond_atom_site_label_1
_geom_bond_atom_site_label_2
_geom_bond_distance
_geom_bond_site_symmetry_2
Cu1 O2 1.9589(17) 25_655
Cu1 O2 1.9589(17) 10_545
Cu1 O1 1.9660(16) .
Cu1 O1 1.9661(16) 22_665
Cu1 O1W 2.146(3) .
Cu1 Cu1 2.6736(6) 25_655
N1 C7 1.592(17) .
N1 H1A 0.8800 .
N1 H1B 0.8800 .
N1 H7A 0.6330 .
N1A C8 1.548(16) .
N1A H1AA 0.8800 .
N1A H1AB 0.8800 .
N1A H8A 0.6868 .
O1 C1 1.252(3) .
O2 C1 1.271(3) .
O2 Cu1 1.9588(17) 25_655
O1W H1WA 0.8219 .
C1 C2 1.505(3) .
C2 C3 1.384(3) .
C2 C4 1.403(3) .
C3 C2 1.384(3) 24_655
C3 H3A 0.9785 .
C4 C5 1.402(3) .
C4 H4A 0.9500 .
C5 C4 1.402(3) 24_655
C5 C6 1.495(6) .
C6 C7 1.377(10) .
C6 N2 1.377(10) 24_655
C6 C7 1.377(10) 24_655
C6 N2A 1.361(12) 24_655
C6 C8 1.361(12) 24_655
C6 C8 1.361(12) .
C7 N2A 1.373(9) 19_655
C7 C8 1.373(9) 19_655
C7 N2 1.653(15) 24_655
C7 C7 1.653(15) 24_655
C7 N2A 1.703(16) 24_655
C7 C8 1.703(16) 24_655
C7 H7A 0.9868 .
C8 N2 1.373(9) 19_655
C8 C7 1.373(9) 19_655
C8 N2 1.703(16) 24_655
C8 C7 1.703(16) 24_655
C8 N2A 1.668(14) 24_655
C8 C8 1.668(14) 24_655
C8 H8A 0.9601 .

loop_
_geom_torsion_atom_site_label_1
_geom_torsion_atom_site_label_2
_geom_torsion_atom_site_label_3
_geom_torsion_atom_site_label_4
_geom_torsion
_geom_torsion_site_symmetry_1
_geom_torsion_site_symmetry_4
Cu1 O1 C1 O2 -5.9(4) . .
Cu1 O1 C1 C2 173.59(18) . .
Cu1 O2 C1 O1 5.2(4) 25_655 .
Cu1 O2 C1 C2 -174.30(16) 25_655 .
O1 C1 C2 C3 -176.5(3) . .
O2 C1 C2 C3 3.1(4) . .
O1 C1 C2 C4 -1.5(4) . .
O2 C1 C2 C4 178.1(3) . .
C4 C2 C3 C2 0.6(5) . 24_655
C1 C2 C3 C2 175.5(2) . 24_655
C3 C2 C4 C5 -1.6(6) . .
C1 C2 C4 C5 -176.6(4) . .
C2 C4 C5 C4 2.6(8) . 24_655
C2 C4 C5 C6 175.9(5) . .
C4 C5 C6 C7 -136.6(7) 24_655 .
C4 C5 C6 C7 50.1(9) . .
C4 C5 C6 N2 -50.1(9) 24_655 24_655
C4 C5 C6 N2 136.6(7) . 24_655
C4 C5 C6 C7 -50.1(9) 24_655 24_655
C4 C5 C6 C7 136.6(7) . 24_655
C4 C5 C6 N2A 131.9(7) 24_655 24_655
C4 C5 C6 N2A -41.3(9) . 24_655
C4 C5 C6 C8 131.9(7) 24_655 24_655
C4 C5 C6 C8 -41.3(9) . 24_655
C4 C5 C6 C8 41.3(9) 24_655 .
C4 C5 C6 C8 -131.9(7) . .
N2 C6 C7 N2A 66.7(14) 24_655 19_655
C7 C6 C7 N2A 66.7(14) 24_655 19_655
N2A C6 C7 N2A -61.1(10) 24_655 19_655
C8 C6 C7 N2A -61.1(10) 24_655 19_655
C8 C6 C7 N2A 3.1(17) . 19_655
C5 C6 C7 N2A -178.9(9) . 19_655
N2 C6 C7 C8 66.7(14) 24_655 19_655
C7 C6 C7 C8 66.7(14) 24_655 19_655
N2A C6 C7 C8 -61.1(10) 24_655 19_655
C8 C6 C7 C8 -61.1(10) 24_655 19_655
C8 C6 C7 C8 3.1(17) . 19_655
C5 C6 C7 C8 -178.9(9) . 19_655
C7 C6 C7 N2 0.0 24_655 24_655
N2A C6 C7 N2 -127.8(5) 24_655 24_655
C8 C6 C7 N2 -127.8(5) 24_655 24_655
C8 C6 C7 N2 -63.5(6) . 24_655
C5 C6 C7 N2 114.4(8) . 24_655
N2 C6 C7 C7 0.0 24_655 24_655
N2A C6 C7 C7 -127.8(5) 24_655 24_655
C8 C6 C7 C7 -127.8(5) 24_655 24_655
C8 C6 C7 C7 -63.5(6) . 24_655
C5 C6 C7 C7 114.4(8) . 24_655
N2 C6 C7 N1 -106.6(14) 24_655 .
C7 C6 C7 N1 -106.6(14) 24_655 .
N2A C6 C7 N1 125.6(16) 24_655 .
C8 C6 C7 N1 125.6(16) 24_655 .
C8 C6 C7 N1 -170.1(14) . .
C5 C6 C7 N1 7.8(18) . .
N2 C6 C7 N2A 127.8(5) 24_655 24_655
C7 C6 C7 N2A 127.8(5) 24_655 24_655
C8 C6 C7 N2A 0.000(0) 24_655 24_655
C8 C6 C7 N2A 64.2(9) . 24_655
C5 C6 C7 N2A -117.8(5) . 24_655
N2 C6 C7 C8 127.8(5) 24_655 24_655
C7 C6 C7 C8 127.8(5) 24_655 24_655
N2A C6 C7 C8 0.000(0) 24_655 24_655
C8 C6 C7 C8 64.2(9) . 24_655
C5 C6 C7 C8 -117.8(5) . 24_655
C7 C6 C8 N2 -3.2(18) . 19_655
N2 C6 C8 N2 -65.2(11) 24_655 19_655
C7 C6 C8 N2 -65.2(11) 24_655 19_655
N2A C6 C8 N2 61.7(13) 24_655 19_655
C8 C6 C8 N2 61.7(13) 24_655 19_655
C5 C6 C8 N2 178.8(10) . 19_655
C7 C6 C8 C7 -3.2(18) . 19_655
N2 C6 C8 C7 -65.2(11) 24_655 19_655
C7 C6 C8 C7 -65.2(11) 24_655 19_655
N2A C6 C8 C7 61.7(13) 24_655 19_655
C8 C6 C8 C7 61.7(13) 24_655 19_655
C5 C6 C8 C7 178.8(10) . 19_655
C7 C6 C8 N1A 178.5(18) . .
N2 C6 C8 N1A 116.5(19) 24_655 .
C7 C6 C8 N1A 116.5(19) 24_655 .
N2A C6 C8 N1A -116.6(18) 24_655 .
C8 C6 C8 N1A -116.6(18) 24_655 .
C5 C6 C8 N1A 1(2) . .
C7 C6 C8 N2 61.9(9) . 24_655
C7 C6 C8 N2 0.0 24_655 24_655
N2A C6 C8 N2 126.9(5) 24_655 24_655
C8 C6 C8 N2 126.9(5) 24_655 24_655
C5 C6 C8 N2 -116.0(6) . 24_655
C7 C6 C8 C7 61.9(9) . 24_655
N2 C6 C8 C7 0.0 24_655 24_655
N2A C6 C8 C7 126.9(5) 24_655 24_655
C8 C6 C8 C7 126.9(5) 24_655 24_655
C5 C6 C8 C7 -116.0(6) . 24_655
C7 C6 C8 N2A -64.9(7) . 24_655
N2 C6 C8 N2A -126.9(5) 24_655 24_655
C7 C6 C8 N2A -126.9(5) 24_655 24_655
C8 C6 C8 N2A 0.000(1) 24_655 24_655
C5 C6 C8 N2A 117.1(8) . 24_655
C7 C6 C8 C8 -64.9(7) . 24_655
N2 C6 C8 C8 -126.9(5) 24_655 24_655
C7 C6 C8 C8 -126.9(5) 24_655 24_655
N2A C6 C8 C8 0.000(1) 24_655 24_655
C5 C6 C8 C8 117.1(8) . 24_655
